data_7705757
loop_
_publ_author_name
'Feng, Li-Na'
'Tian, Yu-Chen'
'Li, Jing-Yu'
'Yang, Jian-Hui'
'Liu, Bin'

_publ_section_title
;
 Grinding enhances the magnetic hardness of heterometallic
 diruthenium(ii,iii) carbonates with a kagome lattice structure.
;
_journal_issue 47
_journal_name_full 'Dalton transactions (Cambridge, England : 2003)'
_journal_page_first 17152
_journal_page_last 17156
_journal_paper_doi 10.1039/d0dt03807e
_journal_volume 49
_journal_year 2020
_chemical_formula_moiety 'C12 H36 Cd3 Cs3 O54 Ru6, 4(H2 O)'
_chemical_formula_sum 'C12 H44 Cd3 Cs3 O58 Ru6'
_chemical_formula_weight 2458.82
_space_group_crystal_system triclinic
_space_group_IT_number 2
_space_group_name_Hall '-P 1'
_space_group_name_H-M_alt 'P -1'
_atom_sites_solution_hydrogens difmap
_audit_creation_method SHELXL-2018/3
_audit_update_record
;
2020-07-20 deposited with the CCDC.	2020-11-16 downloaded from the CCDC.
;
_cell_angle_alpha 106.574(4)
_cell_angle_beta 107.651(4)
_cell_angle_gamma 105.595(2)
_cell_formula_units_Z 1
_cell_length_a 10.2725(18)
_cell_length_b 12.332(2)
_cell_length_c 12.943(4)
_cell_measurement_reflns_used 1556
_cell_measurement_temperature 296(2)
_cell_measurement_theta_max 25.665
_cell_measurement_theta_min 2.259
_cell_volume 1379.5(5)
_computing_cell_refinement 'Bruker SAINT'
_computing_data_collection 'Bruker APEX2'
_computing_data_reduction 'Bruker SAINT'
_computing_molecular_graphics 'Bruker SHELXTL'
_computing_publication_material 'Bruker SHELXTL'
_computing_structure_refinement 'SHELXL-2018/3 (Sheldrick, 2018)'
_computing_structure_solution 'SHELXS-97 (Sheldrick, 2008)'
_diffrn_ambient_temperature 296(2)
_diffrn_measured_fraction_theta_full 0.984
_diffrn_measured_fraction_theta_max 0.931
_diffrn_measurement_device_type 'Bruker APEX-II CCD'
_diffrn_measurement_method '\f and \w scans'
_diffrn_radiation_type MoK\a
_diffrn_radiation_wavelength 0.71073
_diffrn_reflns_av_R_equivalents 0.0294
_diffrn_reflns_av_unetI/netI 0.0739
_diffrn_reflns_Laue_measured_fraction_full 0.984
_diffrn_reflns_Laue_measured_fraction_max 0.931
_diffrn_reflns_limit_h_max 12
_diffrn_reflns_limit_h_min -13
_diffrn_reflns_limit_k_max 15
_diffrn_reflns_limit_k_min -14
_diffrn_reflns_limit_l_max 16
_diffrn_reflns_limit_l_min -11
_diffrn_reflns_number 7877
_diffrn_reflns_point_group_measured_fraction_full 0.984
_diffrn_reflns_point_group_measured_fraction_max 0.931
_diffrn_reflns_theta_full 25.242
_diffrn_reflns_theta_max 27.159
_diffrn_reflns_theta_min 1.801
_exptl_absorpt_coefficient_mu 4.811
_exptl_absorpt_correction_T_max 0.425
_exptl_absorpt_correction_T_min 0.262
_exptl_absorpt_correction_type multi-scan
_exptl_absorpt_process_details sadabs
_exptl_crystal_colour red-brown
_exptl_crystal_density_diffrn 2.960
_exptl_crystal_description block
_exptl_crystal_F_000 1153
_exptl_crystal_size_max 0.350
_exptl_crystal_size_mid 0.240
_exptl_crystal_size_min 0.180
_refine_diff_density_max 1.879
_refine_diff_density_min -1.245
_refine_diff_density_rms 0.330
_refine_ls_extinction_method none
_refine_ls_goodness_of_fit_ref 1.009
_refine_ls_hydrogen_treatment constr
_refine_ls_matrix_type full
_refine_ls_number_parameters 376
_refine_ls_number_reflns 5700
_refine_ls_number_restraints 0
_refine_ls_restrained_S_all 1.009
_refine_ls_R_factor_all 0.0710
_refine_ls_R_factor_gt 0.0488
_refine_ls_shift/su_max 0.000
_refine_ls_shift/su_mean 0.000
_refine_ls_structure_factor_coef Fsqd
_refine_ls_weighting_details 'w=1/[\s^2^(Fo^2^)+(0.0824P)^2^+0.9186P] where P=(Fo^2^+2Fc^2^)/3'
_refine_ls_weighting_scheme calc
_refine_ls_wR_factor_gt 0.1312
_refine_ls_wR_factor_ref 0.1511
_reflns_Friedel_coverage 0.000
_reflns_number_gt 4220
_reflns_number_total 5700
_reflns_threshold_expression 'I > 2\s(I)'
_cod_data_source_file d0dt03807e2.cif
_cod_data_source_block CdRu
_cod_depositor_comments 'Adding full bibliography for 7705757.cif.'
_cod_database_code 7705757
_shelx_shelxl_version_number 2018/3
_shelx_space_group_comment
;
The symmetry employed for this shelxl refinement is uniquely defined
by the following loop, which should always be used as a source of
symmetry information in preference to the above space-group names.
They are only intended as comments.
;
_shelx_estimated_absorpt_t_min 0.284
_shelx_estimated_absorpt_t_max 0.478

loop_
_space_group_symop_operation_xyz
'x, y, z'
'-x, -y, -z'

loop_
_atom_site_label
_atom_site_type_symbol
_atom_site_fract_x
_atom_site_fract_y
_atom_site_fract_z
_atom_site_U_iso_or_equiv
_atom_site_adp_type
_atom_site_occupancy
_atom_site_site_symmetry_order
_atom_site_calc_flag
_atom_site_refinement_flags_posn
_atom_site_refinement_flags_adp
_atom_site_refinement_flags_occupancy
_atom_site_disorder_assembly
_atom_site_disorder_group
Ru1 Ru 0.91865(8) 0.44052(7) 0.90516(7) 0.01236(19) Uani 1 1 d . . . . .
Ru2 Ru 0.47570(8) 0.02835(7) 0.42308(6) 0.01205(19) Uani 1 1 d . . . . .
Ru3 Ru 0.58263(9) 0.09521(7) 0.02555(7) 0.01476(19) Uani 1 1 d . . . . .
Cd1 Cd 0.74228(9) -0.23470(7) 0.23022(7) 0.0220(2) Uani 1 1 d . . . . .
Cd2 Cd 0.500000 0.500000 0.500000 0.0285(3) Uani 1 2 d S . P . .
Cs1 Cs 0.09736(8) -0.06795(8) 0.15956(8) 0.0377(2) Uani 1 1 d . . . . .
Cs2 Cs 0.81077(17) 0.31090(15) 0.40479(15) 0.0374(4) Uani 0.5 1 d . . P . .
C1 C 0.8123(11) 0.6056(9) 1.0318(8) 0.017(2) Uani 1 1 d . . . . .
C2 C 0.8473(12) 0.3438(9) 1.0668(9) 0.021(2) Uani 1 1 d . . . . .
C3 C 0.6891(10) 0.2291(9) 0.6430(8) 0.014(2) Uani 1 1 d . . . . .
C4 C 0.2965(11) 0.0696(9) 0.5534(9) 0.020(2) Uani 1 1 d . . . . .
C5 C 0.4564(11) 0.0811(9) 0.1946(9) 0.018(2) Uani 1 1 d . . . . .
C6 C 0.7179(12) -0.0475(10) 0.1304(9) 0.021(2) Uani 1 1 d . . . . .
O1 O 0.7761(8) 0.5232(7) 0.9252(6) 0.0227(16) Uani 1 1 d . . . . .
O2 O 0.9408(8) 0.6443(6) 1.1147(6) 0.0213(16) Uani 1 1 d . . . . .
O3 O 0.7185(9) 0.6483(8) 1.0502(7) 0.034(2) Uani 1 1 d . . . . .
O4 O 0.8084(7) 0.3164(6) 0.9557(6) 0.0187(15) Uani 1 1 d . . . . .
O5 O 0.9715(8) 0.4358(6) 1.1458(6) 0.0216(16) Uani 1 1 d . . . . .
O6 O 0.7648(9) 0.2820(7) 1.1031(7) 0.033(2) Uani 1 1 d . . . . .
O7 O 0.6208(8) 0.2008(6) 0.5303(6) 0.0206(16) Uani 1 1 d . . . . .
O8 O 0.7799(8) 0.3402(6) 0.7101(6) 0.0247(17) Uani 1 1 d . . . . .
O9 O 0.6724(7) 0.1455(6) 0.6852(6) 0.0162(14) Uani 1 1 d . . . . .
O10 O 0.3200(8) 0.0788(6) 0.4620(6) 0.0209(16) Uani 1 1 d . . . . .
O11 O 0.3640(8) 0.0177(6) 0.6125(6) 0.0191(15) Uani 1 1 d . . . . .
O12 O 0.2099(8) 0.1132(7) 0.5829(6) 0.0217(16) Uani 1 1 d . . . . .
O13 O 0.5469(8) 0.1577(6) 0.1728(6) 0.0222(16) Uani 1 1 d . . . . .
O14 O 0.3849(8) -0.0334(6) 0.1212(6) 0.0219(16) Uani 1 1 d . . . . .
O15 O 0.4397(8) 0.1187(6) 0.2903(6) 0.0220(16) Uani 1 1 d . . . . .
O16 O 0.7474(8) 0.0576(6) 0.1217(7) 0.0257(17) Uani 1 1 d . . . . .
O17 O 0.5829(8) -0.1333(6) 0.0690(7) 0.0240(17) Uani 1 1 d . . . . .
O18 O 0.8181(8) -0.0669(7) 0.1987(7) 0.0260(17) Uani 1 1 d . . . . .
O19 O 0.4932(8) -0.3004(7) 0.1873(8) 0.037(2) Uani 1 1 d . . . . .
H19A H 0.448245 -0.292000 0.124967 0.056 Uiso 1 1 d R U . . .
H19B H 0.459685 -0.375580 0.176327 0.056 Uiso 1 1 d R U . . .
O20 O 0.7196(9) -0.3947(7) 0.2913(7) 0.033(2) Uani 1 1 d . . . . .
H20A H 0.628160 -0.438798 0.266222 0.040 Uiso 1 1 d R U . . .
H20B H 0.762489 -0.437968 0.263302 0.050 Uiso 1 1 d R U . . .
O21 O 0.9985(8) -0.1879(7) 0.3347(7) 0.0312(19) Uani 1 1 d . . . . .
H21C H 1.019103 -0.247879 0.303182 0.037 Uiso 1 1 d R U . . .
H21B H 1.016503 -0.176109 0.406442 0.047 Uiso 1 1 d R U . . .
O22 O 0.7253(11) 0.5044(9) 0.6083(10) 0.059(3) Uani 1 1 d . . . . .
H22A H 0.720206 0.478462 0.661747 0.071 Uiso 1 1 d R U . . .
H22B H 0.790815 0.577142 0.640958 0.071 Uiso 1 1 d R U . . .
O23 O 0.3663(11) 0.3356(8) 0.5224(10) 0.053(3) Uani 1 1 d . . . . .
H23B H 0.387330 0.274642 0.494311 0.080 Uiso 1 1 d R U . . .
H23C H 0.387750 0.353262 0.595541 0.080 Uiso 1 1 d R U . . .
O24 O 0.5110(12) 0.6419(8) 0.6647(9) 0.054(3) Uani 1 1 d . . . . .
H24A H 0.433434 0.657653 0.646576 0.081 Uiso 1 1 d R U . . .
H24C H 0.587084 0.707343 0.690446 0.081 Uiso 1 1 d R U . . .
O25 O 0.9422(12) 0.5339(10) 0.3608(9) 0.061(3) Uani 1 1 d . . . . .
H25A H 0.996747 0.594572 0.426718 0.091 Uiso 1 1 d R U . . .
H25B H 0.994177 0.519802 0.322488 0.091 Uiso 1 1 d R U . . .
O26 O 0.9947(10) 0.1424(8) 0.4252(9) 0.045(2) Uani 1 1 d . . . . .
H26B H 0.935424 0.068431 0.400526 0.068 Uiso 1 1 d R U . . .
H26C H 1.043934 0.147121 0.383296 0.068 Uiso 1 1 d R U . . .
O27 O 1.0563(12) 0.2576(10) 0.2726(11) 0.078(4) Uani 1 1 d . . . . .
H27B H 0.996888 0.269213 0.304017 0.094 Uiso 1 1 d R U . . .
H27C H 1.049467 0.287903 0.220766 0.118 Uiso 1 1 d R U . . .
O28 O 0.5131(10) 0.3852(8) 0.1379(8) 0.045(2) Uani 1 1 d . . . . .
H28D H 0.523849 0.322441 0.148025 0.054 Uiso 1 1 d R U . . .
H28A H 0.430159 0.359761 0.064545 0.068 Uiso 1 1 d R U . . .
O29 O 0.1636(15) 0.1755(11) 0.0929(12) 0.098(5) Uani 1 1 d . . . . .
H29A H 0.243257 0.233082 0.147325 0.147 Uiso 1 1 d R U . . .
H29C H 0.091917 0.198712 0.087095 0.147 Uiso 1 1 d R U . . .

loop_
_atom_site_aniso_label
_atom_site_aniso_U_11
_atom_site_aniso_U_22
_atom_site_aniso_U_33
_atom_site_aniso_U_23
_atom_site_aniso_U_13
_atom_site_aniso_U_12
Ru1 0.0123(4) 0.0101(4) 0.0096(4) 0.0014(3) 0.0035(3) 0.0007(3)
Ru2 0.0142(4) 0.0110(4) 0.0086(4) 0.0026(3) 0.0038(3) 0.0040(3)
Ru3 0.0153(4) 0.0129(4) 0.0135(4) 0.0046(3) 0.0060(3) 0.0023(3)
Cd1 0.0226(4) 0.0237(4) 0.0194(4) 0.0066(3) 0.0102(3) 0.0089(3)
Cd2 0.0359(7) 0.0220(6) 0.0322(7) 0.0117(5) 0.0176(6) 0.0130(5)
Cs1 0.0244(4) 0.0451(5) 0.0462(5) 0.0232(4) 0.0145(4) 0.0118(4)
Cs2 0.0259(8) 0.0404(9) 0.0335(8) 0.0100(7) 0.0067(7) 0.0063(7)
C1 0.024(6) 0.020(5) 0.009(5) 0.005(4) 0.010(4) 0.009(4)
C2 0.027(6) 0.015(5) 0.017(5) 0.007(4) 0.009(5) 0.001(4)
C3 0.011(5) 0.015(5) 0.014(5) 0.002(4) 0.007(4) 0.004(4)
C4 0.018(5) 0.008(5) 0.018(5) 0.000(4) 0.002(4) -0.004(4)
C5 0.023(5) 0.025(6) 0.020(5) 0.015(5) 0.016(5) 0.015(5)
C6 0.027(6) 0.025(6) 0.023(5) 0.011(5) 0.019(5) 0.014(5)
O1 0.021(4) 0.033(4) 0.013(4) 0.004(3) 0.005(3) 0.018(3)
O2 0.018(4) 0.020(4) 0.020(4) -0.001(3) 0.009(3) 0.009(3)
O3 0.028(4) 0.045(5) 0.022(4) -0.003(4) 0.008(4) 0.024(4)
O4 0.014(4) 0.013(3) 0.011(3) -0.001(3) 0.000(3) -0.010(3)
O5 0.019(4) 0.020(4) 0.017(4) 0.005(3) 0.006(3) -0.002(3)
O6 0.043(5) 0.027(4) 0.018(4) 0.009(3) 0.014(4) -0.006(4)
O7 0.023(4) 0.018(4) 0.017(4) 0.008(3) 0.006(3) 0.004(3)
O8 0.027(4) 0.009(3) 0.014(4) -0.001(3) -0.004(3) -0.007(3)
O9 0.017(4) 0.014(3) 0.011(3) 0.004(3) 0.001(3) 0.002(3)
O10 0.026(4) 0.022(4) 0.015(4) 0.005(3) 0.011(3) 0.012(3)
O11 0.022(4) 0.026(4) 0.013(3) 0.010(3) 0.012(3) 0.008(3)
O12 0.017(4) 0.032(4) 0.019(4) 0.005(3) 0.011(3) 0.014(3)
O13 0.029(4) 0.020(4) 0.018(4) 0.008(3) 0.015(3) 0.004(3)
O14 0.028(4) 0.011(3) 0.017(4) -0.002(3) 0.010(3) 0.000(3)
O15 0.032(4) 0.024(4) 0.021(4) 0.015(3) 0.018(4) 0.013(3)
O16 0.020(4) 0.019(4) 0.033(4) 0.013(3) 0.008(4) 0.002(3)
O17 0.021(4) 0.017(4) 0.028(4) 0.008(3) 0.008(3) 0.004(3)
O18 0.027(4) 0.026(4) 0.021(4) 0.009(3) 0.005(3) 0.012(3)
O19 0.022(4) 0.035(5) 0.057(6) 0.027(5) 0.015(4) 0.008(4)
O20 0.035(5) 0.032(5) 0.043(5) 0.021(4) 0.019(4) 0.018(4)
O21 0.016(4) 0.042(5) 0.021(4) -0.002(4) 0.003(3) 0.011(4)
O22 0.048(6) 0.047(6) 0.066(7) 0.034(6) -0.002(6) 0.013(5)
O23 0.086(8) 0.030(5) 0.083(8) 0.036(5) 0.063(7) 0.032(5)
O24 0.085(8) 0.032(5) 0.052(6) 0.012(5) 0.042(6) 0.024(5)
O25 0.070(7) 0.096(9) 0.035(6) 0.020(6) 0.031(6) 0.054(7)
O26 0.039(5) 0.034(5) 0.053(6) 0.018(5) 0.008(5) 0.011(4)
O27 0.048(7) 0.078(8) 0.073(8) 0.043(7) -0.004(6) -0.008(6)
O28 0.056(6) 0.027(5) 0.028(5) 0.001(4) -0.008(4) 0.019(4)
O29 0.087(10) 0.067(8) 0.081(10) 0.033(8) -0.014(8) -0.003(7)

loop_
_atom_type_symbol
_atom_type_description
_atom_type_scat_dispersion_real
_atom_type_scat_dispersion_imag
_atom_type_scat_source
C C 0.0033 0.0016 'International Tables Vol C Tables 4.2.6.8 and 6.1.1.4'
Cd Cd -0.8075 1.2024 'International Tables Vol C Tables 4.2.6.8 and 6.1.1.4'
O O 0.0106 0.0060 'International Tables Vol C Tables 4.2.6.8 and 6.1.1.4'
Cs Cs -0.3680 2.1192 'International Tables Vol C Tables 4.2.6.8 and 6.1.1.4'
Ru Ru -1.2594 0.8363 'International Tables Vol C Tables 4.2.6.8 and 6.1.1.4'
H H 0.0000 0.0000 'International Tables Vol C Tables 4.2.6.8 and 6.1.1.4'

loop_
_geom_angle_atom_site_label_1
_geom_angle_atom_site_label_2
_geom_angle_atom_site_label_3
_geom_angle
_geom_angle_site_symmetry_1
_geom_angle_site_symmetry_3
_geom_angle_publ_flag
O2 Ru1 O1 179.2(3) 2_767 . ?
O2 Ru1 O5 86.9(3) 2_767 2_767 ?
O1 Ru1 O5 93.9(3) . 2_767 ?
O2 Ru1 O4 93.0(3) 2_767 . ?
O1 Ru1 O4 86.2(3) . . ?
O5 Ru1 O4 179.8(3) 2_767 . ?
O2 Ru1 O8 88.6(3) 2_767 . ?
O1 Ru1 O8 91.4(3) . . ?
O5 Ru1 O8 82.8(3) 2_767 . ?
O4 Ru1 O8 97.1(3) . . ?
O2 Ru1 Ru1 89.5(2) 2_767 2_767 ?
O1 Ru1 Ru1 90.7(2) . 2_767 ?
O5 Ru1 Ru1 89.0(2) 2_767 2_767 ?
O4 Ru1 Ru1 91.10(19) . 2_767 ?
O8 Ru1 Ru1 171.65(19) . 2_767 ?
O2 Ru1 Cs1 45.0(2) 2_767 2_656 ?
O1 Ru1 Cs1 134.2(2) . 2_656 ?
O5 Ru1 Cs1 127.6(2) 2_767 2_656 ?
O4 Ru1 Cs1 52.3(2) . 2_656 ?
O8 Ru1 Cs1 77.50(19) . 2_656 ?
Ru1 Ru1 Cs1 106.61(5) 2_767 2_656 ?
O7 Ru2 O10 87.2(3) . . ?
O7 Ru2 O11 91.2(3) . 2_656 ?
O10 Ru2 O11 178.4(3) . 2_656 ?
O7 Ru2 O9 179.5(3) . 2_656 ?
O10 Ru2 O9 92.3(3) . 2_656 ?
O11 Ru2 O9 89.2(3) 2_656 2_656 ?
O7 Ru2 Ru2 90.3(2) . 2_656 ?
O10 Ru2 Ru2 89.7(2) . 2_656 ?
O11 Ru2 Ru2 90.1(2) 2_656 2_656 ?
O9 Ru2 Ru2 89.78(19) 2_656 2_656 ?
O7 Ru2 O15 80.8(3) . . ?
O10 Ru2 O15 85.9(3) . . ?
O11 Ru2 O15 94.1(3) 2_656 . ?
O9 Ru2 O15 99.0(3) 2_656 . ?
Ru2 Ru2 O15 170.33(19) 2_656 . ?
O14 Ru3 O13 179.2(3) 2_655 . ?
O14 Ru3 O16 92.7(3) 2_655 . ?
O13 Ru3 O16 88.1(3) . . ?
O14 Ru3 O17 88.0(3) 2_655 2_655 ?
O13 Ru3 O17 91.2(3) . 2_655 ?
O16 Ru3 O17 179.3(3) . 2_655 ?
O14 Ru3 O6 95.4(3) 2_655 1_554 ?
O13 Ru3 O6 85.0(3) . 1_554 ?
O16 Ru3 O6 82.1(3) . 1_554 ?
O17 Ru3 O6 98.0(3) 2_655 1_554 ?
O14 Ru3 Ru3 89.80(19) 2_655 2_655 ?
O13 Ru3 Ru3 90.0(2) . 2_655 ?
O16 Ru3 Ru3 90.3(2) . 2_655 ?
O17 Ru3 Ru3 89.6(2) 2_655 2_655 ?
O6 Ru3 Ru3 171.0(2) 1_554 2_655 ?
O18 Cd1 O3 90.7(3) . 1_544 ?
O18 Cd1 O12 88.3(3) . 2_656 ?
O3 Cd1 O12 174.4(3) 1_544 2_656 ?
O18 Cd1 O19 110.8(3) . . ?
O3 Cd1 O19 96.3(3) 1_544 . ?
O12 Cd1 O19 89.1(3) 2_656 . ?
O18 Cd1 O20 166.9(3) . . ?
O3 Cd1 O20 92.7(3) 1_544 . ?
O12 Cd1 O20 87.0(3) 2_656 . ?
O19 Cd1 O20 81.4(3) . . ?
O18 Cd1 O21 85.8(3) . . ?
O3 Cd1 O21 97.1(3) 1_544 . ?
O12 Cd1 O21 77.3(2) 2_656 . ?
O19 Cd1 O21 158.4(3) . . ?
O20 Cd1 O21 81.2(3) . . ?
O18 Cd1 Cs1 45.5(2) . 1_655 ?
O3 Cd1 Cs1 69.4(2) 1_544 1_655 ?
O12 Cd1 Cs1 106.22(18) 2_656 1_655 ?
O19 Cd1 Cs1 149.5(2) . 1_655 ?
O20 Cd1 Cs1 124.7(2) . 1_655 ?
O21 Cd1 Cs1 52.0(2) . 1_655 ?
O23 Cd2 O23 180.0 . 2_666 ?
O23 Cd2 O22 94.6(4) . . ?
O23 Cd2 O22 85.4(4) 2_666 . ?
O23 Cd2 O22 85.4(4) . 2_666 ?
O23 Cd2 O22 94.6(4) 2_666 2_666 ?
O22 Cd2 O22 180.0 . 2_666 ?
O23 Cd2 O24 94.5(3) . . ?
O23 Cd2 O24 85.5(3) 2_666 . ?
O22 Cd2 O24 90.2(4) . . ?
O22 Cd2 O24 89.8(4) 2_666 . ?
O23 Cd2 O24 85.5(3) . 2_666 ?
O23 Cd2 O24 94.5(3) 2_666 2_666 ?
O22 Cd2 O24 89.8(4) . 2_666 ?
O22 Cd2 O24 90.2(4) 2_666 2_666 ?
O24 Cd2 O24 180.0 . 2_666 ?
O18 Cs1 O29 73.3(3) 1_455 2 ?
O18 Cs1 O9 121.20(19) 1_455 2_656 ?
O29 Cs1 O9 140.1(3) 2 2_656 ?
O18 Cs1 O2 79.66(18) 1_455 1_444 ?
O29 Cs1 O2 77.7(3) 2 1_444 ?
O9 Cs1 O2 69.99(17) 2_656 1_444 ?
O18 Cs1 O21 58.74(19) 1_455 1_455 ?
O29 Cs1 O21 111.7(3) 2 1_455 ?
O9 Cs1 O21 63.13(17) 2_656 1_455 ?
O2 Cs1 O21 49.98(18) 1_444 1_455 ?
O18 Cs1 O4 129.99(17) 1_455 2_656 ?
O29 Cs1 O4 85.8(3) 2 2_656 ?
O9 Cs1 O4 55.84(16) 2_656 2_656 ?
O2 Cs1 O4 51.30(15) 1_444 2_656 ?
O21 Cs1 O4 90.28(17) 1_455 2_656 ?
O18 Cs1 C1 69.8(2) 1_455 1_444 ?
O29 Cs1 C1 59.8(3) 2 1_444 ?
O9 Cs1 C1 88.9(2) 2_656 1_444 ?
O2 Cs1 C1 19.0(2) 1_444 1_444 ?
O21 Cs1 C1 59.67(19) 1_455 1_444 ?
O4 Cs1 C1 60.44(18) 2_656 1_444 ?
O18 Cs1 C6 16.0(2) 1_455 1_455 ?
O29 Cs1 C6 60.3(3) 2 1_455 ?
O9 Cs1 C6 137.1(2) 2_656 1_455 ?
O2 Cs1 C6 86.52(19) 1_444 1_455 ?
O21 Cs1 C6 74.2(2) 1_455 1_455 ?
O4 Cs1 C6 131.87(19) 2_656 1_455 ?
C1 Cs1 C6 72.7(2) 1_444 1_455 ?
O18 Cs1 Cd1 30.88(14) 1_455 1_455 ?
O29 Cs1 Cd1 80.0(3) 2 1_455 ?
O9 Cs1 Cd1 96.36(12) 2_656 1_455 ?
O2 Cs1 Cd1 50.70(12) 1_444 1_455 ?
O21 Cs1 Cd1 34.71(12) 1_455 1_455 ?
O4 Cs1 Cd1 101.99(10) 2_656 1_455 ?
C1 Cs1 Cd1 46.39(14) 1_444 1_455 ?
C6 Cs1 Cd1 43.21(15) 1_455 1_455 ?
O18 Cs1 Ru1 105.54(14) 1_455 2_656 ?
O29 Cs1 Ru1 88.1(2) 2 2_656 ?
O9 Cs1 Ru1 53.07(12) 2_656 2_656 ?
O2 Cs1 Ru1 26.04(12) 1_444 2_656 ?
O21 Cs1 Ru1 64.46(14) 1_455 2_656 ?
O4 Cs1 Ru1 27.21(10) 2_656 2_656 ?
C1 Cs1 Ru1 40.68(16) 1_444 2_656 ?
C6 Cs1 Ru1 112.29(16) 1_455 2_656 ?
Cd1 Cs1 Ru1 75.70(2) 1_455 2_656 ?
O18 Cs1 Cs1 84.51(14) 1_455 2 ?
O29 Cs1 Cs1 41.0(2) 2 2 ?
O9 Cs1 Cs1 154.29(12) 2_656 2 ?
O2 Cs1 Cs1 118.66(13) 1_444 2 ?
O21 Cs1 Cs1 141.95(13) 1_455 2 ?
O4 Cs1 Cs1 108.63(11) 2_656 2 ?
C1 Cs1 Cs1 100.78(15) 1_444 2 ?
C6 Cs1 Cs1 68.58(15) 1_455 2 ?
Cd1 Cs1 Cs1 107.60(3) 1_455 2 ?
Ru1 Cs1 Cs1 123.66(3) 2_656 2 ?
O18 Cs1 H29C 86.9(3) 1_455 2 ?
O29 Cs1 H29C 15.29(7) 2 2 ?
O9 Cs1 H29C 126.8(3) 2_656 2 ?
O2 Cs1 H29C 72.9(3) 1_444 2 ?
O21 Cs1 H29C 115.4(3) 1_455 2 ?
O4 Cs1 H29C 71.4(3) 2_656 2 ?
C1 Cs1 H29C 57.4(3) 1_444 2 ?
C6 Cs1 H29C 75.0(4) 1_455 2 ?
Cd1 Cs1 H29C 88.1(3) 1_455 2 ?
Ru1 Cs1 H29C 77.5(3) 2_656 2 ?
Cs1 Cs1 H29C 47.2(2) 2 2 ?
O25 Cs2 O24 119.7(2) 2_766 2_666 ?
O25 Cs2 O6 132.6(2) 2_766 1_554 ?
O24 Cs2 O6 84.8(2) 2_666 1_554 ?
O25 Cs2 Cs2 40.6(2) 2_766 2_766 ?
O24 Cs2 Cs2 106.83(16) 2_666 2_766 ?
O6 Cs2 Cs2 95.99(13) 1_554 2_766 ?
O25 Cs2 H25A 67.2 2_766 . ?
O24 Cs2 H25A 90.3 2_666 . ?
O6 Cs2 H25A 73.3 1_554 . ?
Cs2 Cs2 H25A 26.9 2_766 . ?
O25 Cs2 H25B 83.2 2_766 . ?
O24 Cs2 H25B 97.4 2_666 . ?
O6 Cs2 H25B 52.0 1_554 . ?
Cs2 Cs2 H25B 44.1 2_766 . ?
H25A Cs2 H25B 23.6 . . ?
O25 Cs2 H27B 92.3 2_766 . ?
O24 Cs2 H27B 138.7 2_666 . ?
O6 Cs2 H27B 53.9 1_554 . ?
Cs2 Cs2 H27B 79.9 2_766 . ?
H25A Cs2 H27B 78.1 . . ?
H25B Cs2 H27B 58.6 . . ?
O25 Cs2 H24A 119.9(3) 2_766 2_666 ?
O24 Cs2 H24A 1.22(5) 2_666 2_666 ?
O6 Cs2 H24A 85.4(3) 1_554 2_666 ?
Cs2 Cs2 H24A 107.8(2) 2_766 2_666 ?
H25A Cs2 H24A 91.5 . 2_666 ?
H25B Cs2 H24A 98.6 . 2_666 ?
H27B Cs2 H24A 139.3 . 2_666 ?
O25 Cs2 H25A 7.67(8) 2_766 2_766 ?
O24 Cs2 H25A 126.8(3) 2_666 2_766 ?
O6 Cs2 H25A 131.9(3) 1_554 2_766 ?
Cs2 Cs2 H25A 44.8(3) 2_766 2_766 ?
H25A Cs2 H25A 71.7 . 2_766 ?
H25B Cs2 H25A 85.4 . 2_766 ?
H27B Cs2 H25A 87.2 . 2_766 ?
H24A Cs2 H25A 127.0 2_666 2_766 ?
O3 C1 O2 119.8(9) . . ?
O3 C1 O1 119.1(9) . . ?
O2 C1 O1 121.1(9) . . ?
O3 C1 Cs1 89.2(6) . 1_666 ?
O2 C1 Cs1 56.4(5) . 1_666 ?
O1 C1 Cs1 123.5(6) . 1_666 ?
O6 C2 O4 120.2(9) . . ?
O6 C2 O5 118.4(9) . . ?
O4 C2 O5 121.5(9) . . ?
O8 C3 O9 120.6(9) . . ?
O8 C3 O7 118.6(9) . . ?
O9 C3 O7 120.7(8) . . ?
O12 C4 O11 121.4(9) . . ?
O12 C4 O10 118.9(9) . . ?
O11 C4 O10 119.7(9) . . ?
O15 C5 O13 119.2(9) . . ?
O15 C5 O14 120.0(9) . . ?
O13 C5 O14 120.8(9) . . ?
O18 C6 O16 119.9(10) . . ?
O18 C6 O17 120.3(9) . . ?
O16 C6 O17 119.8(10) . . ?
O18 C6 Cs1 42.0(5) . 1_655 ?
O16 C6 Cs1 96.5(6) . 1_655 ?
O17 C6 Cs1 129.7(6) . 1_655 ?
C1 O1 Ru1 117.7(6) . . ?
C1 O2 Ru1 120.2(6) . 2_767 ?
C1 O2 Cs1 104.6(6) . 1_666 ?
Ru1 O2 Cs1 109.0(3) 2_767 1_666 ?
C1 O3 Cd1 124.8(7) . 1_566 ?
C2 O4 Ru1 117.8(6) . . ?
C2 O4 Cs1 108.0(6) . 2_656 ?
Ru1 O4 Cs1 100.4(2) . 2_656 ?
C2 O5 Ru1 119.2(6) . 2_767 ?
C2 O6 Ru3 136.2(7) . 1_556 ?
C2 O6 Cs2 131.0(6) . 1_556 ?
Ru3 O6 Cs2 90.9(2) 1_556 1_556 ?
C3 O7 Ru2 119.6(6) . . ?
C3 O8 Ru1 134.0(6) . . ?
C3 O9 Ru2 119.3(6) . 2_656 ?
C3 O9 Cs1 132.1(6) . 2_656 ?
Ru2 O9 Cs1 95.5(2) 2_656 2_656 ?
C4 O10 Ru2 120.2(7) . . ?
C4 O11 Ru2 119.9(6) . 2_656 ?
C4 O12 Cd1 125.2(7) . 2_656 ?
C5 O13 Ru3 119.0(6) . . ?
C5 O14 Ru3 120.4(6) . 2_655 ?
C5 O15 Ru2 122.5(6) . . ?
C6 O16 Ru3 120.0(7) . . ?
C6 O17 Ru3 120.1(7) . 2_655 ?
C6 O18 Cd1 115.7(7) . . ?
C6 O18 Cs1 122.0(6) . 1_655 ?
Cd1 O18 Cs1 103.6(3) . 1_655 ?
Cd1 O19 H19A 109.2 . . ?
Cd1 O19 H19B 109.4 . . ?
H19A O19 H19B 109.5 . . ?
Cd1 O20 H20A 109.2 . . ?
Cd1 O20 H20B 109.3 . . ?
H20A O20 H20B 109.6 . . ?
Cd1 O21 Cs1 93.3(3) . 1_655 ?
Cd1 O21 H21C 109.0 . . ?
Cs1 O21 H21C 87.4 1_655 . ?
Cd1 O21 H21B 109.3 . . ?
Cs1 O21 H21B 144.3 1_655 . ?
H21C O21 H21B 109.6 . . ?
Cd2 O22 H22A 110.6 . . ?
Cd2 O22 H22B 110.6 . . ?
H22A O22 H22B 108.8 . . ?
Cd2 O23 H23B 109.4 . . ?
Cd2 O23 H23C 109.2 . . ?
H23B O23 H23C 109.5 . . ?
Cd2 O24 Cs2 108.9(4) . 2_666 ?
Cd2 O24 H24A 109.2 . . ?
Cs2 O24 H24A 3.7 2_666 . ?
Cd2 O24 H24C 109.3 . . ?
Cs2 O24 H24C 112.8 2_666 . ?
H24A O24 H24C 109.5 . . ?
Cs2 O25 H25A 20.0 2_766 . ?
Cs2 O25 H25B 97.5 2_766 . ?
H25A O25 H25B 109.5 . . ?
H26B O26 H26C 109.5 . . ?
H27B O27 H27C 109.8 . . ?
H28D O28 H28A 109.8 . . ?
Cs1 O29 H29A 150.1 2 . ?
Cs1 O29 H29C 62.6 2 . ?
H29A O29 H29C 109.5 . . ?

loop_
_geom_bond_atom_site_label_1
_geom_bond_atom_site_label_2
_geom_bond_distance
_geom_bond_site_symmetry_2
_geom_bond_publ_flag
Ru1 O2 2.032(7) 2_767 ?
Ru1 O1 2.033(7) . ?
Ru1 O5 2.033(7) 2_767 ?
Ru1 O4 2.035(6) . ?
Ru1 O8 2.241(7) . ?
Ru1 Ru1 2.2608(16) 2_767 ?
Ru1 Cs1 4.3763(14) 2_656 ?
Ru2 O7 2.007(7) . ?
Ru2 O10 2.012(7) . ?
Ru2 O11 2.015(7) 2_656 ?
Ru2 O9 2.028(6) 2_656 ?
Ru2 Ru2 2.2544(16) 2_656 ?
Ru2 O15 2.293(7) . ?
Ru3 O14 1.999(7) 2_655 ?
Ru3 O13 2.025(7) . ?
Ru3 O16 2.026(8) . ?
Ru3 O17 2.026(8) 2_655 ?
Ru3 O6 2.245(7) 1_554 ?
Ru3 Ru3 2.2635(15) 2_655 ?
Cd1 O18 2.205(8) . ?
Cd1 O3 2.262(7) 1_544 ?
Cd1 O12 2.270(7) 2_656 ?
Cd1 O19 2.298(8) . ?
Cd1 O20 2.308(8) . ?
Cd1 O21 2.381(7) . ?
Cd1 Cs1 4.1751(12) 1_655 ?
Cd2 O23 2.272(8) . ?
Cd2 O23 2.272(8) 2_666 ?
Cd2 O22 2.290(10) . ?
Cd2 O22 2.290(10) 2_666 ?
Cd2 O24 2.289(9) . ?
Cd2 O24 2.289(9) 2_666 ?
Cs1 O18 3.063(8) 1_455 ?
Cs1 O29 3.151(13) 2 ?
Cs1 O9 3.158(7) 2_656 ?
Cs1 O2 3.272(7) 1_444 ?
Cs1 O21 3.295(8) 1_455 ?
Cs1 O4 3.523(7) 2_656 ?
Cs1 C1 3.800(10) 1_444 ?
Cs1 C6 3.885(10) 1_455 ?
Cs1 Cs1 4.9611(19) 2 ?
Cs1 H29C 2.861(13) 2 ?
Cs2 O25 2.952(11) 2_766 ?
Cs2 O24 3.406(11) 2_666 ?
Cs2 O6 3.687(7) 1_554 ?
Cs2 Cs2 4.563(3) 2_766 ?
Cs2 H25A 3.3880 . ?
Cs2 H25B 3.3903 . ?
Cs2 H27B 2.6980 . ?
Cs2 H24A 2.558(11) 2_666 ?
Cs2 H25A 2.173(11) 2_766 ?
C1 O3 1.266(12) . ?
C1 O2 1.277(12) . ?
C1 O1 1.327(11) . ?
C2 O6 1.272(12) . ?
C2 O4 1.282(12) . ?
C2 O5 1.315(12) . ?
C3 O8 1.282(11) . ?
C3 O9 1.295(11) . ?
C3 O7 1.304(11) . ?
C4 O12 1.254(12) . ?
C4 O11 1.292(12) . ?
C4 O10 1.306(12) . ?
C5 O15 1.274(12) . ?
C5 O13 1.294(11) . ?
C5 O14 1.300(12) . ?
C6 O18 1.265(13) . ?
C6 O16 1.295(12) . ?
C6 O17 1.318(13) . ?
O19 H19A 0.8501 . ?
O19 H19B 0.8499 . ?
O20 H20A 0.8500 . ?
O20 H20B 0.8502 . ?
O21 H21C 0.8501 . ?
O21 H21B 0.8499 . ?
O22 H22A 0.8500 . ?
O22 H22B 0.8500 . ?
O23 H23B 0.8500 . ?
O23 H23C 0.8499 . ?
O24 H24A 0.8502 . ?
O24 H24C 0.8500 . ?
O25 H25A 0.8501 . ?
O25 H25B 0.8499 . ?
O26 H26B 0.8499 . ?
O26 H26C 0.8502 . ?
O27 H27B 0.8501 . ?
O27 H27C 0.8498 . ?
O28 H28D 0.8501 . ?
O28 H28A 0.9601 . ?
O29 H29A 0.8500 . ?
O29 H29C 0.8500 . ?
